data_2022936
loop_
_publ_author_name
'Y\?ild\?ir\?im, Sema \"Ozt\"urk'
'Akkurt, Mehmet'
'\,Cetin, G\"okalp'
'\,Sim\,sek, Rahime'
'Butcher, Ray J.'
'Bhattarai, Ajaya'

_publ_section_title
;
 Synthesis, characterization, crystal structure and Hirshfeld surface
 analysis of isobutyl
 4-[4-(difluoromethoxy)phenyl]-2,6,6-trimethyl-5-oxo-1,4,5,6,7,8-hexahydroquinoline-3-carboxylate
;
_journal_coeditor_code EV2001
_journal_issue 12
_journal_name_full 'Acta Crystallographica Section E Crystallographic Communications'
_journal_page_first 1132
_journal_page_last 1136
_journal_paper_doi 10.1107/S2056989023009623
_journal_volume 79
_journal_year 2023
_chemical_formula_iupac 'C24 H29 F2 N O4'
_chemical_formula_moiety 'C24 H29 F2 N O4'
_chemical_formula_sum 'C24 H29 F2 N O4'
_chemical_formula_weight 433.48
_chemical_name_systematic
'Isobutyl 4-[4-(difluoromethoxy)phenyl]-2,6,6-trimethyl-5-oxo-1,4,5,6,7,8-hexahydroquinoline-3-carboxylate'
_space_group_crystal_system orthorhombic
_space_group_IT_number 29
_space_group_name_Hall 'P 2c -2ac'
_space_group_name_H-M_alt 'P c a 21'
_atom_sites_solution_hydrogens mixed
_audit_creation_method SHELXL-2018/3
_cell_angle_alpha 90
_cell_angle_beta 90
_cell_angle_gamma 90
_cell_formula_units_Z 4
_cell_length_a 11.9879(7)
_cell_length_b 12.1807(7)
_cell_length_c 15.4518(9)
_cell_measurement_reflns_used 9859
_cell_measurement_temperature 100(2)
_cell_measurement_theta_max 32.68
_cell_measurement_theta_min 2.38
_cell_volume 2256.3(2)
_computing_cell_refinement
;
<i>SAINT</i> (Bruker, 2018)
;
_computing_data_collection
;
<i>APEX2</i> (Bruker, 2018)
;
_computing_data_reduction
;
<i>SAINT</i> (Bruker, 2018)
;
_computing_molecular_graphics
;
ORTEP-3 for Windows (Farrugia, 2012)
;
_computing_publication_material
;
PLATON (Spek, 2020)
;
_computing_structure_refinement
;
SHELXL (Sheldrick, 2015b)
;
_computing_structure_solution
;
<i>SHELXT</i> (Sheldrick, 2015a)
;
_diffrn_ambient_temperature 100(2)
_diffrn_measured_fraction_theta_full 0.999
_diffrn_measured_fraction_theta_max 0.961
_diffrn_measurement_device_type 'Bruker Quest D8 with Photon 2 detector'
_diffrn_measurement_method '\f and \w scans'
_diffrn_radiation_type MoK\a
_diffrn_radiation_wavelength 0.71073
_diffrn_reflns_av_R_equivalents 0.0803
_diffrn_reflns_av_unetI/netI 0.0605
_diffrn_reflns_limit_h_max 19
_diffrn_reflns_limit_h_min -18
_diffrn_reflns_limit_k_max 19
_diffrn_reflns_limit_k_min -20
_diffrn_reflns_limit_l_max 21
_diffrn_reflns_limit_l_min -25
_diffrn_reflns_number 103269
_diffrn_reflns_theta_full 25.242
_diffrn_reflns_theta_max 35.955
_diffrn_reflns_theta_min 2.384
_diffrn_standards_decay_% 0
_diffrn_standards_interval_count 0
_diffrn_standards_interval_time 0
_diffrn_standards_number 0
_exptl_absorpt_coefficient_mu 0.097
_exptl_absorpt_correction_T_max 0.7444
_exptl_absorpt_correction_T_min 0.7183
_exptl_absorpt_correction_type multi-scan
_exptl_absorpt_process_details
;
(SADABS; Krause <i>et al.</i>,  2015)
;
_exptl_crystal_colour 'light yellow'
_exptl_crystal_density_diffrn 1.276
_exptl_crystal_description chunk
_exptl_crystal_F_000 920
_exptl_crystal_size_max 0.27
_exptl_crystal_size_mid 0.24
_exptl_crystal_size_min 0.16
_refine_diff_density_max 0.320
_refine_diff_density_min -0.287
_refine_ls_abs_structure_details
;
Flack <i>x</i> determined using 2721 quotients
[(<i>I</i>^+^)-(<i>I</i>^-^)]/[(<i>I</i>^+^)+(<i>I</i>^-^)]
(Parsons <i>et al.</i>,  2013)
;
_refine_ls_abs_structure_Flack 0.0(2)
_refine_ls_extinction_method none
_refine_ls_goodness_of_fit_ref 1.027
_refine_ls_hydrogen_treatment mixed
_refine_ls_matrix_type full
_refine_ls_number_parameters 289
_refine_ls_number_reflns 9491
_refine_ls_number_restraints 1
_refine_ls_restrained_S_all 1.027
_refine_ls_R_factor_all 0.0838
_refine_ls_R_factor_gt 0.0453
_refine_ls_shift/su_max 0.000
_refine_ls_shift/su_mean 0.000
_refine_ls_structure_factor_coef Fsqd
_refine_ls_weighting_details 'w=1/[\s^2^(Fo^2^)+(0.0508P)^2^+0.3823P] where P=(Fo^2^+2Fc^2^)/3'
_refine_ls_weighting_scheme calc
_refine_ls_wR_factor_gt 0.0947
_refine_ls_wR_factor_ref 0.1074
_reflns_number_gt 7264
_reflns_number_total 9491
_reflns_threshold_expression 'I > 2\s(I)'
_cod_data_source_file ev2001sup1.cif
_cod_data_source_block I
_cod_depositor_comments 'Adding full bibliography for 2022936.cif.'
_cod_database_code 2022936
_cod_database_fobs_code 2022936
_shelx_space_group_comment
;
The symmetry employed for this shelxl refinement is uniquely defined
by the following loop, which should always be used as a source of
symmetry information in preference to the above space-group names.
They are only intended as comments.
;

loop_
_space_group_symop_operation_xyz
'x, y, z'
'-x, -y, z+1/2'
'x+1/2, -y, z'
'-x+1/2, y, z+1/2'

loop_
_atom_site_type_symbol
_atom_site_label
_atom_site_fract_x
_atom_site_fract_y
_atom_site_fract_z
_atom_site_U_iso_or_equiv
_atom_site_adp_type
_atom_site_calc_flag
_atom_site_occupancy
_atom_site_disorder_assembly
_atom_site_disorder_group
F F1 0.49509(14) 0.92511(11) 0.20621(10) 0.0455(4) Uani d 1 . .
F F2 0.36176(12) 0.80630(13) 0.21602(10) 0.0467(4) Uani d 1 . .
O O1 0.65307(10) 0.66738(10) 0.65205(8) 0.0198(2) Uani d 1 . .
O O2 0.72200(10) 0.33422(10) 0.48402(9) 0.0239(3) Uani d 1 . .
O O3 0.60039(10) 0.19451(9) 0.48360(8) 0.0184(2) Uani d 1 . .
O O4 0.53670(11) 0.76006(11) 0.24983(8) 0.0236(3) Uani d 1 . .
N N1 0.36644(10) 0.41080(11) 0.60065(9) 0.0143(2) Uani d 1 . .
H H1N 0.299(2) 0.3886(19) 0.6122(14) 0.019(5) Uiso d 1 . .
C C1 0.40589(12) 0.50413(12) 0.63969(10) 0.0128(3) Uani d 1 . .
C C2 0.32686(12) 0.56285(13) 0.69932(10) 0.0149(3) Uani d 1 . .
H H2A 0.279873 0.508580 0.730076 0.018 Uiso calc 1 . .
H H2B 0.277189 0.611193 0.665143 0.018 Uiso calc 1 . .
C C3 0.39163(14) 0.63141(13) 0.76504(11) 0.0171(3) Uani d 1 . .
H H3A 0.429018 0.581636 0.806558 0.021 Uiso calc 1 . .
H H3B 0.338594 0.677625 0.797973 0.021 Uiso calc 1 . .
C C4 0.47947(13) 0.70546(13) 0.72264(11) 0.0165(3) Uani d 1 . .
C C5 0.55598(12) 0.63711(12) 0.66451(10) 0.0142(3) Uani d 1 . .
C C6 0.51077(12) 0.54097(12) 0.62178(10) 0.0134(3) Uani d 1 . .
C C7 0.57801(12) 0.48870(12) 0.54998(10) 0.0129(2) Uani d 1 . .
H H7A 0.658250 0.488219 0.567679 0.015 Uiso calc 1 . .
C C8 0.54078(12) 0.37018(12) 0.53589(10) 0.0135(3) Uani d 1 . .
C C9 0.43551(13) 0.33826(12) 0.55678(10) 0.0142(3) Uani d 1 . .
C C10 0.54927(15) 0.76147(18) 0.79303(13) 0.0285(4) Uani d 1 . .
H H10A 0.584192 0.705497 0.829657 0.043 Uiso calc 1 . .
H H10B 0.500970 0.808215 0.828535 0.043 Uiso calc 1 . .
H H10C 0.607286 0.806523 0.765913 0.043 Uiso calc 1 . .
C C11 0.42455(16) 0.79274(14) 0.66419(14) 0.0246(4) Uani d 1 . .
H H11A 0.482159 0.841376 0.640633 0.037 Uiso calc 1 . .
H H11B 0.371361 0.835939 0.698245 0.037 Uiso calc 1 . .
H H11C 0.385240 0.756348 0.616550 0.037 Uiso calc 1 . .
C C12 0.37972(13) 0.22972(13) 0.53973(11) 0.0186(3) Uani d 1 . .
H H12A 0.400712 0.203315 0.482072 0.028 Uiso calc 1 . .
H H12B 0.298580 0.238862 0.542595 0.028 Uiso calc 1 . .
H H12C 0.403522 0.176294 0.583404 0.028 Uiso calc 1 . .
C C13 0.62870(13) 0.30006(12) 0.49936(10) 0.0150(3) Uani d 1 . .
C C14 0.68925(15) 0.12977(14) 0.44523(12) 0.0208(3) Uani d 1 . .
H H14A 0.751816 0.122384 0.486642 0.025 Uiso calc 1 . .
H H14B 0.717478 0.166562 0.392459 0.025 Uiso calc 1 . .
C C15 0.64362(16) 0.01733(14) 0.42246(14) 0.0260(4) Uani d 1 . .
H H15A 0.576642 0.027434 0.384717 0.031 Uiso calc 1 . .
C C16 0.6088(3) -0.04712(19) 0.5015(2) 0.0529(8) Uani d 1 . .
H H16A 0.544199 -0.011657 0.528503 0.079 Uiso calc 1 . .
H H16B 0.670705 -0.049424 0.542902 0.079 Uiso calc 1 . .
H H16C 0.588934 -0.122088 0.484414 0.079 Uiso calc 1 . .
C C17 0.7331(2) -0.04286(16) 0.37018(15) 0.0330(4) Uani d 1 . .
H H17A 0.747606 -0.002683 0.316403 0.050 Uiso calc 1 . .
H H17B 0.706990 -0.117084 0.356413 0.050 Uiso calc 1 . .
H H17C 0.801872 -0.047357 0.404232 0.050 Uiso calc 1 . .
C C18 0.56699(12) 0.55695(12) 0.46724(10) 0.0137(3) Uani d 1 . .
C C19 0.46204(13) 0.59010(14) 0.43930(11) 0.0184(3) Uani d 1 . .
H H19A 0.398046 0.567489 0.470878 0.022 Uiso calc 1 . .
C C20 0.44827(14) 0.65559(15) 0.36621(12) 0.0208(3) Uani d 1 . .
H H20A 0.375930 0.676416 0.347231 0.025 Uiso calc 1 . .
C C21 0.54288(14) 0.68982(13) 0.32165(11) 0.0183(3) Uani d 1 . .
C C22 0.64869(13) 0.65619(13) 0.34636(11) 0.0175(3) Uani d 1 . .
H H22A 0.712375 0.678221 0.314155 0.021 Uiso calc 1 . .
C C23 0.66020(13) 0.58949(13) 0.41925(11) 0.0159(3) Uani d 1 . .
H H23A 0.732370 0.565862 0.436503 0.019 Uiso calc 1 . .
C C24 0.45780(18) 0.84020(16) 0.25354(14) 0.0294(4) Uani d 1 . .
H H24A 0.444326 0.863192 0.314777 0.035 Uiso calc 1 . .

loop_
_atom_site_aniso_label
_atom_site_aniso_U_11
_atom_site_aniso_U_22
_atom_site_aniso_U_33
_atom_site_aniso_U_12
_atom_site_aniso_U_13
_atom_site_aniso_U_23
F1 0.0608(9) 0.0302(6) 0.0454(8) 0.0086(6) 0.0104(7) 0.0181(6)
F2 0.0317(7) 0.0612(9) 0.0474(8) 0.0089(6) -0.0074(6) 0.0154(7)
O1 0.0120(5) 0.0199(5) 0.0276(6) -0.0016(4) 0.0042(4) -0.0068(5)
O2 0.0134(5) 0.0212(5) 0.0371(7) -0.0005(4) 0.0070(5) -0.0075(5)
O3 0.0158(5) 0.0142(5) 0.0252(6) 0.0018(4) 0.0030(4) -0.0036(4)
O4 0.0262(6) 0.0255(6) 0.0191(6) 0.0043(5) 0.0044(5) 0.0068(5)
N1 0.0093(5) 0.0162(6) 0.0173(6) -0.0009(4) 0.0014(5) -0.0004(5)
C1 0.0110(6) 0.0149(6) 0.0124(6) 0.0015(5) 0.0006(5) 0.0011(5)
C2 0.0116(6) 0.0179(6) 0.0153(7) 0.0009(5) 0.0033(5) -0.0012(5)
C3 0.0151(7) 0.0203(7) 0.0158(7) -0.0002(6) 0.0034(5) -0.0026(6)
C4 0.0129(6) 0.0187(7) 0.0177(7) -0.0003(5) 0.0031(5) -0.0051(5)
C5 0.0122(7) 0.0156(6) 0.0148(6) 0.0015(5) 0.0004(5) -0.0007(5)
C6 0.0113(6) 0.0143(6) 0.0145(6) 0.0004(5) 0.0005(5) -0.0005(5)
C7 0.0095(6) 0.0147(6) 0.0145(6) 0.0001(5) 0.0017(5) -0.0013(5)
C8 0.0110(6) 0.0141(6) 0.0154(6) 0.0006(5) 0.0009(5) -0.0011(5)
C9 0.0130(6) 0.0151(6) 0.0146(7) 0.0004(5) -0.0001(5) 0.0012(5)
C10 0.0201(8) 0.0368(10) 0.0285(9) -0.0063(7) 0.0049(7) -0.0175(8)
C11 0.0202(8) 0.0184(7) 0.0353(10) 0.0029(6) 0.0080(7) 0.0023(7)
C12 0.0159(7) 0.0172(7) 0.0229(8) -0.0034(5) 0.0021(6) -0.0016(6)
C13 0.0141(6) 0.0153(6) 0.0156(7) 0.0010(5) -0.0002(5) -0.0020(5)
C14 0.0185(7) 0.0177(7) 0.0261(8) 0.0051(6) 0.0032(6) -0.0039(6)
C15 0.0286(9) 0.0163(7) 0.0331(10) 0.0030(6) 0.0065(7) -0.0029(7)
C16 0.0751(19) 0.0233(10) 0.0603(17) 0.0074(11) 0.0366(15) 0.0097(10)
C17 0.0388(11) 0.0202(8) 0.0401(11) 0.0047(7) 0.0097(9) -0.0055(8)
C18 0.0115(6) 0.0139(6) 0.0157(7) -0.0003(5) 0.0021(5) -0.0013(5)
C19 0.0124(6) 0.0234(7) 0.0195(7) 0.0007(6) 0.0024(5) 0.0035(6)
C20 0.0144(7) 0.0279(8) 0.0201(8) 0.0024(6) 0.0000(6) 0.0044(7)
C21 0.0202(7) 0.0183(7) 0.0164(7) 0.0010(6) 0.0036(6) 0.0019(6)
C22 0.0160(7) 0.0176(7) 0.0190(7) -0.0020(5) 0.0049(6) -0.0007(6)
C23 0.0118(6) 0.0160(6) 0.0200(7) -0.0013(5) 0.0023(5) -0.0015(5)
C24 0.0336(10) 0.0265(9) 0.0280(10) 0.0059(7) 0.0031(8) 0.0076(7)

loop_
_atom_type_symbol
_atom_type_description
_atom_type_scat_dispersion_real
_atom_type_scat_dispersion_imag
_atom_type_scat_source
C C 0.0033 0.0016 'International Tables Vol C Tables 4.2.6.8 and 6.1.1.4'
H H 0.0000 0.0000 'International Tables Vol C Tables 4.2.6.8 and 6.1.1.4'
F F 0.0171 0.0103 'International Tables Vol C Tables 4.2.6.8 and 6.1.1.4'
N N 0.0061 0.0033 'International Tables Vol C Tables 4.2.6.8 and 6.1.1.4'
O O 0.0106 0.0060 'International Tables Vol C Tables 4.2.6.8 and 6.1.1.4'

loop_
_geom_angle_atom_site_label_1
_geom_angle_atom_site_label_2
_geom_angle_atom_site_label_3
_geom_angle_site_symmetry_1
_geom_angle_site_symmetry_3
_geom_angle
_geom_angle_publ_flag
C13 O3 C14 . . 113.95(12) ?
C24 O4 C21 . . 116.16(14) ?
C1 N1 C9 . . 122.48(13) ?
C1 N1 H1N . . 119.2(15) ?
C9 N1 H1N . . 117.1(15) ?
C6 C1 N1 . . 120.11(14) ?
C6 C1 C2 . . 123.32(14) ?
N1 C1 C2 . . 116.55(13) ?
C1 C2 C3 . . 110.33(12) ?
C1 C2 H2A . . 109.6 ?
C3 C2 H2A . . 109.6 ?
C1 C2 H2B . . 109.6 ?
C3 C2 H2B . . 109.6 ?
H2A C2 H2B . . 108.1 ?
C2 C3 C4 . . 112.76(13) ?
C2 C3 H3A . . 109.0 ?
C4 C3 H3A . . 109.0 ?
C2 C3 H3B . . 109.0 ?
C4 C3 H3B . . 109.0 ?
H3A C3 H3B . . 107.8 ?
C5 C4 C10 . . 109.37(13) ?
C5 C4 C3 . . 110.02(13) ?
C10 C4 C3 . . 109.49(14) ?
C5 C4 C11 . . 106.68(13) ?
C10 C4 C11 . . 109.99(15) ?
C3 C4 C11 . . 111.25(13) ?
O1 C5 C6 . . 121.47(14) ?
O1 C5 C4 . . 119.58(14) ?
C6 C5 C4 . . 118.88(13) ?
C1 C6 C5 . . 121.21(14) ?
C1 C6 C7 . . 120.13(14) ?
C5 C6 C7 . . 118.37(13) ?
C6 C7 C8 . . 110.30(12) ?
C6 C7 C18 . . 109.76(12) ?
C8 C7 C18 . . 111.67(12) ?
C6 C7 H7A . . 108.3 ?
C8 C7 H7A . . 108.3 ?
C18 C7 H7A . . 108.3 ?
C9 C8 C13 . . 126.22(14) ?
C9 C8 C7 . . 120.53(13) ?
C13 C8 C7 . . 113.25(12) ?
C8 C9 N1 . . 119.20(14) ?
C8 C9 C12 . . 128.48(14) ?
N1 C9 C12 . . 112.32(13) ?
C4 C10 H10A . . 109.5 ?
C4 C10 H10B . . 109.5 ?
H10A C10 H10B . . 109.5 ?
C4 C10 H10C . . 109.5 ?
H10A C10 H10C . . 109.5 ?
H10B C10 H10C . . 109.5 ?
C4 C11 H11A . . 109.5 ?
C4 C11 H11B . . 109.5 ?
H11A C11 H11B . . 109.5 ?
C4 C11 H11C . . 109.5 ?
H11A C11 H11C . . 109.5 ?
H11B C11 H11C . . 109.5 ?
C9 C12 H12A . . 109.5 ?
C9 C12 H12B . . 109.5 ?
H12A C12 H12B . . 109.5 ?
C9 C12 H12C . . 109.5 ?
H12A C12 H12C . . 109.5 ?
H12B C12 H12C . . 109.5 ?
O2 C13 O3 . . 121.40(14) ?
O2 C13 C8 . . 122.38(14) ?
O3 C13 C8 . . 116.23(13) ?
O3 C14 C15 . . 108.70(14) ?
O3 C14 H14A . . 109.9 ?
C15 C14 H14A . . 109.9 ?
O3 C14 H14B . . 109.9 ?
C15 C14 H14B . . 109.9 ?
H14A C14 H14B . . 108.3 ?
C16 C15 C14 . . 112.43(19) ?
C16 C15 C17 . . 111.82(17) ?
C14 C15 C17 . . 107.61(16) ?
C16 C15 H15A . . 108.3 ?
C14 C15 H15A . . 108.3 ?
C17 C15 H15A . . 108.3 ?
C15 C16 H16A . . 109.5 ?
C15 C16 H16B . . 109.5 ?
H16A C16 H16B . . 109.5 ?
C15 C16 H16C . . 109.5 ?
H16A C16 H16C . . 109.5 ?
H16B C16 H16C . . 109.5 ?
C15 C17 H17A . . 109.5 ?
C15 C17 H17B . . 109.5 ?
H17A C17 H17B . . 109.5 ?
C15 C17 H17C . . 109.5 ?
H17A C17 H17C . . 109.5 ?
H17B C17 H17C . . 109.5 ?
C19 C18 C23 . . 118.43(15) ?
C19 C18 C7 . . 119.69(13) ?
C23 C18 C7 . . 121.86(13) ?
C18 C19 C20 . . 121.71(15) ?
C18 C19 H19A . . 119.1 ?
C20 C19 H19A . . 119.1 ?
C21 C20 C19 . . 118.47(15) ?
C21 C20 H20A . . 120.8 ?
C19 C20 H20A . . 120.8 ?
C22 C21 C20 . . 121.41(15) ?
C22 C21 O4 . . 116.50(14) ?
C20 C21 O4 . . 122.09(15) ?
C21 C22 C23 . . 118.99(15) ?
C21 C22 H22A . . 120.5 ?
C23 C22 H22A . . 120.5 ?
C22 C23 C18 . . 120.93(15) ?
C22 C23 H23A . . 119.5 ?
C18 C23 H23A . . 119.5 ?
F1 C24 F2 . . 106.55(17) ?
F1 C24 O4 . . 107.35(17) ?
F2 C24 O4 . . 110.76(17) ?
F1 C24 H24A . . 110.7 ?
F2 C24 H24A . . 110.7 ?
O4 C24 H24A . . 110.7 ?

loop_
_geom_bond_atom_site_label_1
_geom_bond_atom_site_label_2
_geom_bond_site_symmetry_2
_geom_bond_distance
_geom_bond_publ_flag
F1 C24 . 1.343(2) ?
F2 C24 . 1.354(3) ?
O1 C5 . 1.2361(19) ?
O2 C13 . 1.2166(19) ?
O3 C13 . 1.3518(18) ?
O3 C14 . 1.4520(19) ?
O4 C24 . 1.360(2) ?
O4 C21 . 1.403(2) ?
N1 C1 . 1.371(2) ?
N1 C9 . 1.388(2) ?
N1 H1N . 0.87(2) ?
C1 C6 . 1.363(2) ?
C1 C2 . 1.503(2) ?
C2 C3 . 1.527(2) ?
C2 H2A . 0.9900 ?
C2 H2B . 0.9900 ?
C3 C4 . 1.533(2) ?
C3 H3A . 0.9900 ?
C3 H3B . 0.9900 ?
C4 C5 . 1.530(2) ?
C4 C10 . 1.532(2) ?
C4 C11 . 1.543(2) ?
C5 C6 . 1.449(2) ?
C6 C7 . 1.512(2) ?
C7 C8 . 1.527(2) ?
C7 C18 . 1.531(2) ?
C7 H7A . 1.0000 ?
C8 C9 . 1.359(2) ?
C8 C13 . 1.469(2) ?
C9 C12 . 1.505(2) ?
C10 H10A . 0.9800 ?
C10 H10B . 0.9800 ?
C10 H10C . 0.9800 ?
C11 H11A . 0.9800 ?
C11 H11B . 0.9800 ?
C11 H11C . 0.9800 ?
C12 H12A . 0.9800 ?
C12 H12B . 0.9800 ?
C12 H12C . 0.9800 ?
C14 C15 . 1.516(2) ?
C14 H14A . 0.9900 ?
C14 H14B . 0.9900 ?
C15 C16 . 1.511(3) ?
C15 C17 . 1.530(3) ?
C15 H15A . 1.0000 ?
C16 H16A . 0.9800 ?
C16 H16B . 0.9800 ?
C16 H16C . 0.9800 ?
C17 H17A . 0.9800 ?
C17 H17B . 0.9800 ?
C17 H17C . 0.9800 ?
C18 C19 . 1.390(2) ?
C18 C23 . 1.398(2) ?
C19 C20 . 1.392(2) ?
C19 H19A . 0.9500 ?
C20 C21 . 1.391(2) ?
C20 H20A . 0.9500 ?
C21 C22 . 1.386(2) ?
C22 C23 . 1.396(2) ?
C22 H22A . 0.9500 ?
C23 H23A . 0.9500 ?
C24 H24A . 1.0000 ?

loop_
_geom_hbond_atom_site_label_D
_geom_hbond_atom_site_label_H
_geom_hbond_atom_site_label_A
_geom_hbond_site_symmetry_A
_geom_hbond_distance_DH
_geom_hbond_distance_HA
_geom_hbond_distance_DA
_geom_hbond_angle_DHA
_geom_hbond_publ_flag
N1 H1N O1 3_465 0.87(2) 1.98(2) 2.8426(17) 173(2) yes
C12 H12A O3 . 0.98 2.40 2.817(2) 105.00 no
C19 H19A O2 3_465 0.95 2.43 3.100(2) 127.00 yes
C3 H3A Cg3 2_665 0.99 2.84 3.7345(18) 151 yes

loop_
_geom_torsion_atom_site_label_1
_geom_torsion_atom_site_label_2
_geom_torsion_atom_site_label_3
_geom_torsion_atom_site_label_4
_geom_torsion_site_symmetry_1
_geom_torsion_site_symmetry_2
_geom_torsion_site_symmetry_3
_geom_torsion_site_symmetry_4
_geom_torsion
_geom_torsion_publ_flag
C9 N1 C1 C6 . . . . 13.6(2) ?
C9 N1 C1 C2 . . . . -168.22(14) ?
C6 C1 C2 C3 . . . . -25.9(2) ?
N1 C1 C2 C3 . . . . 155.98(14) ?
C1 C2 C3 C4 . . . . 50.56(18) ?
C2 C3 C4 C5 . . . . -53.48(18) ?
C2 C3 C4 C10 . . . . -173.70(14) ?
C2 C3 C4 C11 . . . . 64.52(17) ?
C10 C4 C5 O1 . . . . -31.4(2) ?
C3 C4 C5 O1 . . . . -151.72(15) ?
C11 C4 C5 O1 . . . . 87.49(18) ?
C10 C4 C5 C6 . . . . 151.64(15) ?
C3 C4 C5 C6 . . . . 31.3(2) ?
C11 C4 C5 C6 . . . . -89.44(17) ?
N1 C1 C6 C5 . . . . -177.73(14) ?
C2 C1 C6 C5 . . . . 4.2(2) ?
N1 C1 C6 C7 . . . . 8.5(2) ?
C2 C1 C6 C7 . . . . -169.55(14) ?
O1 C5 C6 C1 . . . . 176.01(15) ?
C4 C5 C6 C1 . . . . -7.1(2) ?
O1 C5 C6 C7 . . . . -10.1(2) ?
C4 C5 C6 C7 . . . . 166.76(14) ?
C1 C6 C7 C8 . . . . -26.47(19) ?
C5 C6 C7 C8 . . . . 159.58(13) ?
C1 C6 C7 C18 . . . . 96.98(16) ?
C5 C6 C7 C18 . . . . -76.97(17) ?
C6 C7 C8 C9 . . . . 26.2(2) ?
C18 C7 C8 C9 . . . . -96.17(17) ?
C6 C7 C8 C13 . . . . -153.64(13) ?
C18 C7 C8 C13 . . . . 84.02(15) ?
C13 C8 C9 N1 . . . . 172.06(15) ?
C7 C8 C9 N1 . . . . -7.7(2) ?
C13 C8 C9 C12 . . . . -7.0(3) ?
C7 C8 C9 C12 . . . . 173.21(15) ?
C1 N1 C9 C8 . . . . -13.9(2) ?
C1 N1 C9 C12 . . . . 165.30(14) ?
C14 O3 C13 O2 . . . . -1.8(2) ?
C14 O3 C13 C8 . . . . 178.30(14) ?
C9 C8 C13 O2 . . . . -178.39(17) ?
C7 C8 C13 O2 . . . . 1.4(2) ?
C9 C8 C13 O3 . . . . 1.5(2) ?
C7 C8 C13 O3 . . . . -178.68(13) ?
C13 O3 C14 C15 . . . . -174.28(15) ?
O3 C14 C15 C16 . . . . -64.8(2) ?
O3 C14 C15 C17 . . . . 171.65(16) ?
C6 C7 C18 C19 . . . . -48.25(19) ?
C8 C7 C18 C19 . . . . 74.40(18) ?
C6 C7 C18 C23 . . . . 130.33(15) ?
C8 C7 C18 C23 . . . . -107.02(16) ?
C23 C18 C19 C20 . . . . -1.0(2) ?
C7 C18 C19 C20 . . . . 177.62(15) ?
C18 C19 C20 C21 . . . . -1.3(3) ?
C19 C20 C21 C22 . . . . 2.8(3) ?
C19 C20 C21 O4 . . . . -176.98(16) ?
C24 O4 C21 C22 . . . . -142.79(17) ?
C24 O4 C21 C20 . . . . 37.0(2) ?
C20 C21 C22 C23 . . . . -2.1(3) ?
O4 C21 C22 C23 . . . . 177.71(14) ?
C21 C22 C23 C18 . . . . -0.2(2) ?
C19 C18 C23 C22 . . . . 1.8(2) ?
C7 C18 C23 C22 . . . . -176.84(14) ?
C21 O4 C24 F1 . . . . 151.23(16) ?
C21 O4 C24 F2 . . . . -92.82(19) ?
